data_7203652
loop_
_publ_author_name
'Burke, Nichola J.'
'Burrows, Andrew D.'
'Mahon, Mary F.'
'Warren, John E.'

_publ_section_title
;
 Structural manipulation through control of hydrogen bonding faces: the
 effects of cation substitution on the guanidinium sulfonate structure
;
_journal_issue 12
_journal_name_full CrystEngComm
_journal_page_first 931
_journal_paper_doi 10.1039/b612883a
_journal_volume 8
_journal_year 2006
_chemical_formula_sum 'C12 H15 N3 O3 S'
_chemical_formula_weight 281.33
_chemical_name_systematic
;
?
;
_space_group_IT_number 14
_symmetry_cell_setting monoclinic
_symmetry_space_group_name_Hall '-P 2yn'
_symmetry_space_group_name_H-M 'P 1 21/n 1'
_atom_sites_solution_hydrogens geom
_atom_sites_solution_primary direct
_atom_sites_solution_secondary difmap
_audit_creation_method SHELXL-97
_cell_angle_alpha 90.00
_cell_angle_beta 96.180(4)
_cell_angle_gamma 90.00
_cell_formula_units_Z 12
_cell_length_a 8.884(3)
_cell_length_b 40.601(11)
_cell_length_c 10.980(3)
_cell_measurement_reflns_used 5224
_cell_measurement_temperature 150(2)
_cell_measurement_theta_max 23.43
_cell_measurement_theta_min 2.78
_cell_volume 3937(2)
_computing_cell_refinement 'Bruker SAINT V7.06a'
_computing_data_collection 'Bruker SMART'
_computing_data_reduction 'Bruker SAINT'
_computing_molecular_graphics 'ORTEX (P.McArdle, 1995)'
_computing_publication_material 'SHELXL-97/2 (Sheldrick,1997)'
_computing_structure_refinement 'Bruker SHELXTL'
_computing_structure_solution 'Bruker SHELXTL'
_diffrn_ambient_temperature 150(2)
_diffrn_measured_fraction_theta_full 0.992
_diffrn_measured_fraction_theta_max 0.992
_diffrn_measurement_device_type 'Bruker SMART CCD diffractometer'
_diffrn_measurement_method '\w rotation with narrow frames'
_diffrn_radiation_monochromator 'Silicon 111'
_diffrn_radiation_source 'Daresbury SRS station 9.8'
_diffrn_radiation_type Synchrotron
_diffrn_radiation_wavelength 0.67780
_diffrn_reflns_av_R_equivalents 0.1434
_diffrn_reflns_av_sigmaI/netI 0.1632
_diffrn_reflns_limit_h_max 9
_diffrn_reflns_limit_h_min -9
_diffrn_reflns_limit_k_max 44
_diffrn_reflns_limit_k_min -45
_diffrn_reflns_limit_l_max 12
_diffrn_reflns_limit_l_min -12
_diffrn_reflns_number 23498
_diffrn_reflns_theta_full 22.07
_diffrn_reflns_theta_max 22.07
_diffrn_reflns_theta_min 2.25
_diffrn_standards_number 0
_exptl_absorpt_coefficient_mu 0.255
_exptl_absorpt_correction_T_max 0.999
_exptl_absorpt_correction_T_min 0.954
_exptl_absorpt_correction_type multi-scan
_exptl_absorpt_process_details
;
?
;
_exptl_crystal_colour Colourless
_exptl_crystal_density_diffrn 1.424
_exptl_crystal_density_method 'not measured'
_exptl_crystal_description Plate
_exptl_crystal_F_000 1776
_exptl_crystal_size_max 0.09
_exptl_crystal_size_mid 0.09
_exptl_crystal_size_min 0.00
_refine_diff_density_max 0.564
_refine_diff_density_min -0.590
_refine_diff_density_rms 0.119
_refine_ls_extinction_coef 0.049(5)
_refine_ls_extinction_expression Fc^*^=kFc[1+0.001xFc^2^\l^3^/sin(2\q)]^-1/4^
_refine_ls_extinction_method SHELXL
_refine_ls_goodness_of_fit_ref 1.002
_refine_ls_hydrogen_treatment constr
_refine_ls_matrix_type full
_refine_ls_number_parameters 515
_refine_ls_number_reflns 5579
_refine_ls_number_restraints 0
_refine_ls_restrained_S_all 1.002
_refine_ls_R_factor_all 0.1088
_refine_ls_R_factor_gt 0.0903
_refine_ls_shift/su_max 0.000
_refine_ls_shift/su_mean 0.000
_refine_ls_structure_factor_coef Fsqd
_refine_ls_weighting_details 'calc w=1/[\s^2^(Fo^2^)+(0.1239P)^2^+0.0000P] where P=(Fo^2^+2Fc^2^)/3'
_refine_ls_weighting_scheme calc
_refine_ls_wR_factor_gt 0.2096
_refine_ls_wR_factor_ref 0.2245
_reflns_number_gt 4204
_reflns_number_total 5579
_reflns_threshold_expression >2sigma(I)
_cod_data_source_file b612883a.txt
_cod_data_source_block compound_1a_bath112
_cod_depositor_comments
;
The following automatic conversions were performed:
'_symmetry_cell_setting' value 'Monoclinic' changed to 'monoclinic'
according to '/home/saulius/struct/CIF-dictionaries/cif_core.dic'
dictionary named 'cif_core.dic' version 2.4.1 from
2010-06-29.

'_exptl_absorpt_correction_type' value 'Multi-scan' changed
to 'multi-scan' according to
'/home/saulius/struct/CIF-dictionaries/cif_core.dic' dictionary named
'cif_core.dic' version 2.4.1 from 2010-06-29.

Automatic conversion script
Id: cif_fix_enum 1527 2010-12-29 10:47:43Z saulius 
;
_cod_original_cell_volume 3937.7(19)
_cod_original_sg_symbol_H-M P21/n
_cod_database_code 7203652

loop_
_symmetry_equiv_pos_as_xyz
'x, y, z'
'-x+1/2, y+1/2, -z+1/2'
'-x, -y, -z'
'x-1/2, -y-1/2, z-1/2'

loop_
_atom_site_label
_atom_site_type_symbol
_atom_site_fract_x
_atom_site_fract_y
_atom_site_fract_z
_atom_site_U_iso_or_equiv
_atom_site_adp_type
_atom_site_occupancy
_atom_site_symmetry_multiplicity
_atom_site_calc_flag
_atom_site_refinement_flags
_atom_site_disorder_assembly
_atom_site_disorder_group
S1 S 0.44094(12) 0.05768(3) 0.73437(10) 0.0316(4) Uani 1 1 d . . .
S2 S 0.94757(12) 0.04632(3) 0.23134(10) 0.0301(4) Uani 1 1 d . . .
S3 S 0.65384(12) 0.22910(3) 0.29322(10) 0.0308(4) Uani 1 1 d . . .
O1 O 0.5583(3) 0.05371(7) 0.8348(3) 0.0332(8) Uani 1 1 d . . .
O2 O 0.2987(3) 0.04320(7) 0.7617(3) 0.0348(8) Uani 1 1 d . . .
O3 O 0.4875(4) 0.04609(8) 0.6190(3) 0.0415(8) Uani 1 1 d . . .
O4 O 1.0526(3) 0.03219(7) 0.3272(3) 0.0341(8) Uani 1 1 d . . .
O5 O 0.7920(3) 0.04311(7) 0.2574(3) 0.0331(8) Uani 1 1 d . . .
O6 O 0.9722(3) 0.03392(7) 0.1114(3) 0.0357(8) Uani 1 1 d . . .
O7 O 0.5389(3) 0.23219(7) 0.1902(3) 0.0351(8) Uani 1 1 d . . .
O8 O 0.8018(3) 0.23949(7) 0.2624(3) 0.0336(8) Uani 1 1 d . . .
O9 O 0.6116(4) 0.24594(7) 0.4003(3) 0.0343(8) Uani 1 1 d . . .
N1 N 0.5146(4) 0.03415(9) 1.0873(3) 0.0343(9) Uani 1 1 d . . .
H1A H 0.5368 0.0347 1.0111 0.041 Uiso 1 1 calc R . .
H1B H 0.5859 0.0375 1.1480 0.041 Uiso 1 1 calc R . .
N2 N 0.2664(4) 0.02302(9) 1.0203(3) 0.0350(9) Uani 1 1 d . . .
H2B H 0.1730 0.0192 1.0362 0.042 Uiso 1 1 calc R . .
H2A H 0.2881 0.0234 0.9440 0.042 Uiso 1 1 calc R . .
N3 N 0.3405(4) 0.02756(9) 1.2251(3) 0.0333(9) Uani 1 1 d . . .
H3 H 0.2474 0.0222 1.2377 0.040 Uiso 1 1 calc R . .
N4 N 1.0239(4) 0.03997(9) 0.5835(3) 0.0323(9) Uani 1 1 d . . .
H4B H 1.0976 0.0443 0.6414 0.039 Uiso 1 1 calc R . .
H4A H 1.0445 0.0362 0.5081 0.039 Uiso 1 1 calc R . .
N5 N 0.7709(4) 0.03380(10) 0.5221(3) 0.0374(10) Uani 1 1 d . . .
H5B H 0.6763 0.0340 0.5391 0.045 Uiso 1 1 calc R . .
H5A H 0.7913 0.0300 0.4468 0.045 Uiso 1 1 calc R . .
N6 N 0.8494(4) 0.04474(9) 0.7224(3) 0.0323(9) Uani 1 1 d . . .
H6 H 0.7536 0.0451 0.7359 0.039 Uiso 1 1 calc R . .
N7 N 0.5802(4) 0.24174(9) -0.0685(4) 0.0368(9) Uani 1 1 d . . .
H7A H 0.5597 0.2384 0.0072 0.044 Uiso 1 1 calc R . .
H7B H 0.5079 0.2400 -0.1297 0.044 Uiso 1 1 calc R . .
N8 N 0.8270(4) 0.25196(9) 0.0010(3) 0.0344(9) Uani 1 1 d . . .
H8B H 0.9195 0.2572 -0.0135 0.041 Uiso 1 1 calc R . .
H8A H 0.8066 0.2485 0.0766 0.041 Uiso 1 1 calc R . .
N9 N 0.7511(4) 0.25462(9) -0.2033(4) 0.0367(10) Uani 1 1 d . . .
H9 H 0.8424 0.2617 -0.2138 0.044 Uiso 1 1 calc R . .
C1 C 0.4099(5) 0.10072(11) 0.7170(4) 0.0336(11) Uani 1 1 d . . .
C2 C 0.4441(5) 0.11502(12) 0.6105(5) 0.0427(12) Uani 1 1 d . . .
H2 H 0.4801 0.1017 0.5488 0.051 Uiso 1 1 calc R . .
C3 C 0.4271(6) 0.14869(13) 0.5912(5) 0.0480(13) Uani 1 1 d . . .
H3A H 0.4517 0.1582 0.5168 0.058 Uiso 1 1 calc R . .
C4 C 0.3753(5) 0.16801(13) 0.6787(5) 0.0484(13) Uani 1 1 d . . .
H4 H 0.3641 0.1910 0.6648 0.058 Uiso 1 1 calc R . .
C5 C 0.3381(5) 0.15457(11) 0.7896(5) 0.0400(12) Uani 1 1 d . . .
C6 C 0.2853(6) 0.17434(12) 0.8814(5) 0.0517(14) Uani 1 1 d . . .
H6A H 0.2728 0.1973 0.8682 0.062 Uiso 1 1 calc R . .
C7 C 0.2526(6) 0.16099(13) 0.9875(5) 0.0484(13) Uani 1 1 d . . .
H7 H 0.2184 0.1747 1.0490 0.058 Uiso 1 1 calc R . .
C8 C 0.2680(6) 0.12759(12) 1.0081(5) 0.0448(13) Uani 1 1 d . . .
H8 H 0.2431 0.1186 1.0833 0.054 Uiso 1 1 calc R . .
C9 C 0.3178(5) 0.10740(12) 0.9235(4) 0.0375(11) Uani 1 1 d . . .
H9A H 0.3275 0.0845 0.9397 0.045 Uiso 1 1 calc R . .
C10 C 0.3556(5) 0.12018(11) 0.8107(4) 0.0346(11) Uani 1 1 d . . .
C11 C 0.9876(5) 0.08906(10) 0.2334(4) 0.0296(10) Uani 1 1 d . . .
C12 C 1.0890(5) 0.10093(12) 0.3239(4) 0.0382(11) Uani 1 1 d . . .
H12 H 1.1398 0.0860 0.3811 0.046 Uiso 1 1 calc R . .
C13 C 1.1206(6) 0.13472(13) 0.3350(5) 0.0461(13) Uani 1 1 d . . .
H13 H 1.1912 0.1427 0.3993 0.055 Uiso 1 1 calc R . .
C14 C 1.0484(6) 0.15583(13) 0.2519(5) 0.0437(12) Uani 1 1 d . . .
H14 H 1.0696 0.1787 0.2588 0.052 Uiso 1 1 calc R . .
C15 C 0.9429(5) 0.14456(11) 0.1558(4) 0.0391(12) Uani 1 1 d . . .
C16 C 0.8714(6) 0.16663(12) 0.0674(5) 0.0454(13) Uani 1 1 d . . .
H16 H 0.8938 0.1895 0.0739 0.055 Uiso 1 1 calc R . .
C17 C 0.7725(6) 0.15579(12) -0.0255(5) 0.0487(13) Uani 1 1 d . . .
H17 H 0.7269 0.1708 -0.0847 0.058 Uiso 1 1 calc R . .
C18 C 0.7370(5) 0.12198(12) -0.0341(5) 0.0430(12) Uani 1 1 d . . .
H18 H 0.6663 0.1143 -0.0988 0.052 Uiso 1 1 calc R . .
C19 C 0.8031(5) 0.10046(11) 0.0491(4) 0.0339(11) Uani 1 1 d . . .
H19 H 0.7768 0.0778 0.0422 0.041 Uiso 1 1 calc R . .
C20 C 0.9091(5) 0.11063(10) 0.1451(4) 0.0323(11) Uani 1 1 d . . .
C21 C 0.6662(5) 0.18678(10) 0.3288(4) 0.0304(10) Uani 1 1 d . . .
C22 C 0.5820(5) 0.16497(11) 0.2547(4) 0.0346(11) Uani 1 1 d . . .
H22 H 0.5165 0.1730 0.1871 0.041 Uiso 1 1 calc R . .
C23 C 0.5910(6) 0.13132(12) 0.2769(5) 0.0424(12) Uani 1 1 d . . .
H23 H 0.5338 0.1165 0.2234 0.051 Uiso 1 1 calc R . .
C24 C 0.6798(5) 0.11984(12) 0.3730(5) 0.0432(13) Uani 1 1 d . . .
H24 H 0.6846 0.0967 0.3865 0.052 Uiso 1 1 calc R . .
C25 C 0.7671(5) 0.14082(11) 0.4557(4) 0.0356(11) Uani 1 1 d . . .
C26 C 0.8584(6) 0.12880(12) 0.5569(5) 0.0455(13) Uani 1 1 d . . .
H26 H 0.8625 0.1057 0.5714 0.055 Uiso 1 1 calc R . .
C27 C 0.9419(6) 0.14927(13) 0.6357(5) 0.0537(14) Uani 1 1 d . . .
H27 H 1.0015 0.1407 0.7056 0.064 Uiso 1 1 calc R . .
C28 C 0.9384(6) 0.18304(13) 0.6123(5) 0.0457(12) Uani 1 1 d . . .
H28 H 0.9984 0.1974 0.6658 0.055 Uiso 1 1 calc R . .
C29 C 0.8519(5) 0.19566(11) 0.5154(4) 0.0356(11) Uani 1 1 d . . .
H29 H 0.8515 0.2188 0.5024 0.043 Uiso 1 1 calc R . .
C30 C 0.7615(5) 0.17525(11) 0.4324(4) 0.0316(11) Uani 1 1 d . . .
C31 C 0.3736(5) 0.02811(10) 1.1105(4) 0.0289(10) Uani 1 1 d . . .
C32 C 0.4451(5) 0.03500(11) 1.3308(4) 0.0378(11) Uani 1 1 d . . .
H32A H 0.3936 0.0328 1.4050 0.057 Uiso 1 1 calc R . .
H32B H 0.4822 0.0576 1.3246 0.057 Uiso 1 1 calc R . .
H32C H 0.5306 0.0197 1.3349 0.057 Uiso 1 1 calc R . .
C33 C 0.8820(5) 0.03912(10) 0.6098(4) 0.0301(10) Uani 1 1 d . . .
C34 C 0.9613(5) 0.05023(13) 0.8230(4) 0.0430(12) Uani 1 1 d . . .
H34A H 0.9118 0.0540 0.8974 0.064 Uiso 1 1 calc R . .
H34B H 1.0217 0.0696 0.8065 0.064 Uiso 1 1 calc R . .
H34C H 1.0274 0.0309 0.8344 0.064 Uiso 1 1 calc R . .
C35 C 0.7192(5) 0.24934(10) -0.0904(4) 0.0321(11) Uani 1 1 d . . .
C36 C 0.6454(6) 0.24951(12) -0.3099(5) 0.0426(13) Uani 1 1 d . . .
H36A H 0.6934 0.2551 -0.3834 0.064 Uiso 1 1 calc R . .
H36B H 0.5565 0.2635 -0.3052 0.064 Uiso 1 1 calc R . .
H36C H 0.6141 0.2264 -0.3139 0.064 Uiso 1 1 calc R . .

loop_
_atom_site_aniso_label
_atom_site_aniso_U_11
_atom_site_aniso_U_22
_atom_site_aniso_U_33
_atom_site_aniso_U_23
_atom_site_aniso_U_13
_atom_site_aniso_U_12
S1 0.0312(7) 0.0360(7) 0.0300(7) -0.0009(5) 0.0151(5) 0.0008(5)
S2 0.0325(7) 0.0314(7) 0.0291(7) 0.0005(5) 0.0157(5) -0.0003(5)
S3 0.0333(7) 0.0311(7) 0.0310(7) 0.0012(5) 0.0167(5) 0.0003(5)
O1 0.0337(17) 0.0363(18) 0.0318(17) 0.0010(13) 0.0133(14) 0.0018(13)
O2 0.0311(17) 0.0362(18) 0.0394(18) -0.0017(14) 0.0149(14) -0.0027(13)
O3 0.0467(19) 0.050(2) 0.0317(18) -0.0076(14) 0.0216(15) 0.0031(15)
O4 0.0357(17) 0.0382(18) 0.0307(17) 0.0042(13) 0.0150(14) 0.0013(14)
O5 0.0313(17) 0.0370(17) 0.0334(17) 0.0014(13) 0.0146(14) -0.0027(13)
O6 0.0452(18) 0.0333(17) 0.0316(17) -0.0032(13) 0.0183(15) 0.0027(14)
O7 0.0365(18) 0.0383(18) 0.0329(17) 0.0021(14) 0.0150(15) -0.0008(14)
O8 0.0343(17) 0.0355(17) 0.0338(18) -0.0002(13) 0.0161(14) -0.0025(13)
O9 0.0392(19) 0.0335(17) 0.0337(18) -0.0047(13) 0.0192(15) 0.0043(13)
N1 0.031(2) 0.046(2) 0.028(2) -0.0002(17) 0.0152(17) -0.0043(17)
N2 0.031(2) 0.049(2) 0.026(2) -0.0008(17) 0.0127(18) -0.0038(17)
N3 0.031(2) 0.040(2) 0.032(2) 0.0014(17) 0.0177(17) 0.0003(16)
N4 0.031(2) 0.041(2) 0.027(2) 0.0004(16) 0.0128(16) -0.0019(16)
N5 0.033(2) 0.055(3) 0.027(2) 0.0031(18) 0.0129(18) -0.0013(18)
N6 0.029(2) 0.040(2) 0.031(2) 0.0005(16) 0.0156(17) 0.0034(16)
N7 0.028(2) 0.054(2) 0.031(2) 0.0023(17) 0.0133(18) 0.0002(17)
N8 0.030(2) 0.046(2) 0.030(2) 0.0015(17) 0.0136(19) 0.0002(16)
N9 0.029(2) 0.049(2) 0.035(2) 0.0012(17) 0.0175(18) -0.0006(17)
C1 0.032(2) 0.037(3) 0.035(3) 0.002(2) 0.013(2) -0.0003(19)
C2 0.042(3) 0.044(3) 0.044(3) 0.007(2) 0.016(2) -0.001(2)
C3 0.042(3) 0.058(3) 0.046(3) 0.017(3) 0.016(3) -0.003(2)
C4 0.041(3) 0.041(3) 0.065(4) 0.015(3) 0.013(3) -0.004(2)
C5 0.032(2) 0.033(3) 0.056(3) 0.004(2) 0.011(2) -0.002(2)
C6 0.051(3) 0.031(3) 0.076(4) 0.002(3) 0.019(3) 0.004(2)
C7 0.048(3) 0.043(3) 0.058(3) -0.013(3) 0.023(3) 0.004(2)
C8 0.049(3) 0.043(3) 0.047(3) -0.004(2) 0.024(2) 0.005(2)
C9 0.037(3) 0.034(3) 0.044(3) 0.002(2) 0.016(2) 0.003(2)
C10 0.029(2) 0.033(3) 0.042(3) 0.003(2) 0.009(2) -0.0024(19)
C11 0.029(2) 0.032(2) 0.030(2) -0.0040(19) 0.0141(19) -0.0019(19)
C12 0.041(3) 0.044(3) 0.032(3) -0.002(2) 0.014(2) 0.001(2)
C13 0.049(3) 0.050(3) 0.042(3) -0.007(2) 0.014(2) -0.015(2)
C14 0.050(3) 0.038(3) 0.046(3) -0.006(2) 0.017(3) -0.007(2)
C15 0.045(3) 0.035(3) 0.040(3) -0.001(2) 0.018(2) 0.005(2)
C16 0.052(3) 0.033(3) 0.053(3) 0.002(2) 0.017(3) 0.004(2)
C17 0.056(3) 0.039(3) 0.052(3) 0.008(2) 0.010(3) 0.011(2)
C18 0.039(3) 0.048(3) 0.043(3) 0.004(2) 0.011(2) 0.006(2)
C19 0.039(3) 0.032(3) 0.033(3) -0.001(2) 0.015(2) -0.002(2)
C20 0.032(2) 0.032(3) 0.037(3) -0.003(2) 0.021(2) 0.0010(19)
C21 0.029(2) 0.031(2) 0.034(2) 0.0028(19) 0.019(2) -0.0018(19)
C22 0.034(2) 0.037(3) 0.035(3) -0.002(2) 0.013(2) -0.003(2)
C23 0.049(3) 0.039(3) 0.042(3) -0.007(2) 0.015(3) -0.009(2)
C24 0.048(3) 0.032(3) 0.055(3) -0.001(2) 0.027(3) -0.004(2)
C25 0.034(3) 0.032(3) 0.043(3) -0.001(2) 0.018(2) 0.002(2)
C26 0.052(3) 0.032(3) 0.055(3) 0.015(2) 0.016(3) 0.005(2)
C27 0.052(3) 0.050(3) 0.058(4) 0.018(3) -0.003(3) 0.005(3)
C28 0.043(3) 0.045(3) 0.048(3) 0.006(2) 0.001(2) -0.002(2)
C29 0.036(2) 0.033(3) 0.040(3) 0.001(2) 0.013(2) 0.000(2)
C30 0.029(2) 0.031(3) 0.038(3) 0.000(2) 0.020(2) -0.0020(19)
C31 0.033(2) 0.026(2) 0.030(3) 0.0005(18) 0.016(2) 0.0022(18)
C32 0.043(3) 0.040(3) 0.032(3) -0.006(2) 0.011(2) -0.008(2)
C33 0.033(3) 0.028(2) 0.032(3) 0.0061(19) 0.015(2) 0.0047(18)
C34 0.042(3) 0.059(3) 0.031(3) -0.006(2) 0.018(2) 0.003(2)
C35 0.035(3) 0.033(3) 0.031(3) 0.0004(19) 0.015(2) 0.0068(19)
C36 0.035(3) 0.058(3) 0.036(3) -0.005(2) 0.009(2) -0.001(2)

loop_
_atom_type_symbol
_atom_type_description
_atom_type_scat_dispersion_real
_atom_type_scat_dispersion_imag
_atom_type_scat_source
C C 0.0033 0.0016 'International Tables Vol C Tables 4.2.6.8 and 6.1.1.4'
H H 0.0000 0.0000 'International Tables Vol C Tables 4.2.6.8 and 6.1.1.4'
N N 0.0061 0.0033 'International Tables Vol C Tables 4.2.6.8 and 6.1.1.4'
O O 0.0106 0.0060 'International Tables Vol C Tables 4.2.6.8 and 6.1.1.4'
S S 0.1246 0.1234 'International Tables Vol C Tables 4.2.6.8 and 6.1.1.4'

loop_
_geom_angle_atom_site_label_1
_geom_angle_atom_site_label_2
_geom_angle_atom_site_label_3
_geom_angle
_geom_angle_site_symmetry_1
_geom_angle_site_symmetry_3
_geom_angle_publ_flag
O1 S1 O3 112.33(18) . . ?
O1 S1 O2 111.68(18) . . ?
O3 S1 O2 112.61(19) . . ?
O1 S1 C1 106.45(19) . . ?
O3 S1 C1 106.3(2) . . ?
O2 S1 C1 106.97(19) . . ?
O4 S2 O5 112.05(17) . . ?
O4 S2 O6 112.00(18) . . ?
O5 S2 O6 112.91(18) . . ?
O4 S2 C11 105.44(19) . . ?
O5 S2 C11 106.28(18) . . ?
O6 S2 C11 107.61(19) . . ?
O9 S3 O7 111.88(18) . . ?
O9 S3 O8 111.88(19) . . ?
O7 S3 O8 111.89(18) . . ?
O9 S3 C21 107.22(19) . . ?
O7 S3 C21 106.26(19) . . ?
O8 S3 C21 107.33(18) . . ?
C31 N3 C32 125.0(4) . . ?
C33 N6 C34 123.3(4) . . ?
C35 N9 C36 123.7(4) . . ?
C2 C1 C10 120.4(4) . . ?
C2 C1 S1 117.6(4) . . ?
C10 C1 S1 122.0(3) . . ?
C1 C2 C3 121.2(5) . . ?
C4 C3 C2 120.0(5) . . ?
C3 C4 C5 121.2(5) . . ?
C4 C5 C6 121.8(5) . . ?
C4 C5 C10 119.3(4) . . ?
C6 C5 C10 118.9(4) . . ?
C7 C6 C5 120.7(5) . . ?
C6 C7 C8 120.7(5) . . ?
C9 C8 C7 121.3(5) . . ?
C8 C9 C10 120.4(5) . . ?
C9 C10 C5 118.0(4) . . ?
C9 C10 C1 124.1(4) . . ?
C5 C10 C1 117.9(4) . . ?
C12 C11 C20 121.1(4) . . ?
C12 C11 S2 118.3(4) . . ?
C20 C11 S2 120.6(3) . . ?
C11 C12 C13 121.4(5) . . ?
C14 C13 C12 118.8(5) . . ?
C13 C14 C15 121.7(5) . . ?
C14 C15 C20 119.8(4) . . ?
C14 C15 C16 121.3(5) . . ?
C20 C15 C16 118.9(5) . . ?
C17 C16 C15 121.3(5) . . ?
C16 C17 C18 119.4(5) . . ?
C19 C18 C17 120.5(5) . . ?
C18 C19 C20 121.8(4) . . ?
C19 C20 C15 118.1(4) . . ?
C19 C20 C11 124.7(4) . . ?
C15 C20 C11 117.2(4) . . ?
C22 C21 C30 120.2(4) . . ?
C22 C21 S3 118.7(3) . . ?
C30 C21 S3 121.1(3) . . ?
C21 C22 C23 120.9(4) . . ?
C24 C23 C22 120.1(5) . . ?
C23 C24 C25 122.3(5) . . ?
C26 C25 C24 122.3(4) . . ?
C26 C25 C30 119.6(4) . . ?
C24 C25 C30 118.1(4) . . ?
C27 C26 C25 121.7(4) . . ?
C26 C27 C28 118.9(5) . . ?
C29 C28 C27 121.3(5) . . ?
C28 C29 C30 121.5(4) . . ?
C29 C30 C25 117.0(4) . . ?
C29 C30 C21 124.7(4) . . ?
C25 C30 C21 118.3(4) . . ?
N2 C31 N3 119.8(4) . . ?
N2 C31 N1 120.4(4) . . ?
N3 C31 N1 119.8(4) . . ?
N6 C33 N5 119.3(4) . . ?
N6 C33 N4 120.7(4) . . ?
N5 C33 N4 120.0(4) . . ?
N8 C35 N9 119.4(4) . . ?
N8 C35 N7 119.9(4) . . ?
N9 C35 N7 120.6(4) . . ?

loop_
_geom_bond_atom_site_label_1
_geom_bond_atom_site_label_2
_geom_bond_distance
_geom_bond_site_symmetry_2
_geom_bond_publ_flag
S1 O1 1.442(3) . ?
S1 O3 1.453(3) . ?
S1 O2 1.454(3) . ?
S1 C1 1.776(5) . ?
S2 O4 1.447(3) . ?
S2 O5 1.447(3) . ?
S2 O6 1.448(3) . ?
S2 C11 1.771(4) . ?
S3 O9 1.445(3) . ?
S3 O7 1.445(3) . ?
S3 O8 1.455(3) . ?
S3 C21 1.763(4) . ?
N1 C31 1.328(5) . ?
N2 C31 1.315(5) . ?
N3 C31 1.323(5) . ?
N3 C32 1.438(6) . ?
N4 C33 1.323(5) . ?
N5 C33 1.321(5) . ?
N6 C33 1.320(5) . ?
N6 C34 1.421(6) . ?
N7 C35 1.320(6) . ?
N8 C35 1.315(6) . ?
N9 C35 1.318(6) . ?
N9 C36 1.435(6) . ?
C1 C2 1.368(6) . ?
C1 C10 1.422(6) . ?
C2 C3 1.389(7) . ?
C3 C4 1.358(7) . ?
C4 C5 1.406(7) . ?
C5 C6 1.407(7) . ?
C5 C10 1.421(6) . ?
C6 C7 1.345(7) . ?
C7 C8 1.379(7) . ?
C8 C9 1.348(7) . ?
C9 C10 1.417(6) . ?
C11 C12 1.356(6) . ?
C11 C20 1.431(6) . ?
C12 C13 1.403(7) . ?
C13 C14 1.361(7) . ?
C14 C15 1.410(7) . ?
C15 C20 1.412(6) . ?
C15 C16 1.419(7) . ?
C16 C17 1.347(7) . ?
C17 C18 1.410(7) . ?
C18 C19 1.352(6) . ?
C19 C20 1.398(6) . ?
C21 C22 1.370(6) . ?
C21 C30 1.422(6) . ?
C22 C23 1.389(7) . ?
C23 C24 1.332(7) . ?
C24 C25 1.414(7) . ?
C25 C26 1.392(7) . ?
C25 C30 1.421(6) . ?
C26 C27 1.360(7) . ?
C27 C28 1.395(7) . ?
C28 C29 1.344(6) . ?
C29 C30 1.416(6) . ?
